data_4131521
loop_
_publ_author_name
'Patel, Hasmukh A.'
'Islamoglu, Timur'
'Liu, Zhichang'
'Nalluri, Siva Krishna Mohan'
'Samanta, Avik'
'Anamimoghadam, Ommid'
'Malliakas, Christos D.'
'Farha, Omar K.'
'Stoddart, J. Fraser'

_publ_section_title
;
 Noninvasive Substitution of K<sup>+</sup> Sites in Cyclodextrin
 Metal-Organic Frameworks by Li<sup>+</sup> Ions.
;
_journal_issue 32
_journal_name_full 'Journal of the American Chemical Society'
_journal_page_first 11020
_journal_page_last 11023
_journal_paper_doi 10.1021/jacs.7b06287
_journal_volume 139
_journal_year 2017
_chemical_absolute_configuration ad
_chemical_formula_moiety 'C48 H80 K1.23 O40, 0.77(Li)'
_chemical_formula_sum 'C48 H80 K1.23 Li0.77 O40'
_chemical_formula_weight 1350.66
_space_group_crystal_system trigonal
_space_group_IT_number 155
_space_group_name_Hall 'R 3 2"'
_space_group_name_H-M_alt 'R 3 2 :H'
_atom_sites_solution_hydrogens mixed
_audit_creation_date 2017-01-23
_audit_creation_method
;
Olex2 1.2
(compiled 2015.09.30 svn.r3233 for OlexSys, GUI svn.r5103)
;
_cell_angle_alpha 90
_cell_angle_beta 90
_cell_angle_gamma 120
_cell_formula_units_Z 18
_cell_length_a 43.069(3)
_cell_length_b 43.069(3)
_cell_length_c 27.998(3)
_cell_measurement_reflns_used 9992
_cell_measurement_temperature 100
_cell_measurement_theta_max 62.772
_cell_measurement_theta_min 3.372
_cell_volume 44977(7)
_computing_cell_refinement 'SAINT V8.34A (Bruker, 2013)'
_computing_data_collection 'APEX2 V2014.11-0 (Bruker, 2014)'
_computing_data_reduction 'Bruker SAINT'
_computing_molecular_graphics 'Olex2 (Dolomanov et al., 2009)'
_computing_publication_material 'Olex2 (Dolomanov et al., 2009)'
_computing_structure_refinement 'XL (Sheldrick, 2008)'
_diffrn_ambient_temperature 100.0
_diffrn_detector_area_resol_mean 8
_diffrn_measured_fraction_theta_full 0.973
_diffrn_measured_fraction_theta_max 0.973
_diffrn_measurement_device_type 'Bruker Kappa APEX CCD area detector'
_diffrn_measurement_method '\w and \f scans'
_diffrn_radiation_monochromator 'QuazarTM optics'
_diffrn_radiation_type CuK\a
_diffrn_radiation_wavelength 1.54178
_diffrn_reflns_av_R_equivalents 0.0731
_diffrn_reflns_av_unetI/netI 0.0472
_diffrn_reflns_Laue_measured_fraction_full 0.973
_diffrn_reflns_Laue_measured_fraction_max 0.973
_diffrn_reflns_limit_h_max 48
_diffrn_reflns_limit_h_min -48
_diffrn_reflns_limit_k_max 49
_diffrn_reflns_limit_k_min -47
_diffrn_reflns_limit_l_max 30
_diffrn_reflns_limit_l_min -32
_diffrn_reflns_number 110303
_diffrn_reflns_point_group_measured_fraction_full 0.973
_diffrn_reflns_point_group_measured_fraction_max 0.973
_diffrn_reflns_theta_full 63.496
_diffrn_reflns_theta_max 63.496
_diffrn_reflns_theta_min 1.973
_diffrn_source microsource
_diffrn_standards_number 0
_exptl_absorpt_coefficient_mu 1.126
_exptl_absorpt_correction_T_max 0.7107
_exptl_absorpt_correction_T_min 0.6318
_exptl_absorpt_correction_type psi-scan
_exptl_absorpt_process_details
;
SADABS-2014/5 (Bruker,2014/5) was used for absorption correction.
wR2(int) was 0.1263 before and 0.1022 after correction.
The Ratio of minimum to maximum transmission is 0.8890.
The \l/2 correction factor is Not present.
;
_exptl_crystal_colour colourless
_exptl_crystal_colour_primary colourless
_exptl_crystal_density_diffrn 0.898
_exptl_crystal_description irregular
_exptl_crystal_F_000 12847
_exptl_crystal_size_max 0.21
_exptl_crystal_size_mid 0.15
_exptl_crystal_size_min 0.1
_refine_diff_density_max 0.664
_refine_diff_density_min -0.403
_refine_diff_density_rms 0.083
_refine_ls_abs_structure_details
;
 Refined as an inversion twin.
;
_refine_ls_abs_structure_Flack 0.276(19)
_refine_ls_extinction_method none
_refine_ls_goodness_of_fit_ref 0.974
_refine_ls_hydrogen_treatment mixed
_refine_ls_matrix_type full
_refine_ls_number_parameters 844
_refine_ls_number_reflns 15624
_refine_ls_number_restraints 704
_refine_ls_restrained_S_all 9.084
_refine_ls_R_factor_all 0.1147
_refine_ls_R_factor_gt 0.0998
_refine_ls_shift/su_max 0.002
_refine_ls_shift/su_mean 0.000
_refine_ls_structure_factor_coef Fsqd
_refine_ls_weighting_details 'w=1/[\s^2^(Fo^2^)+(0.2000P)^2^] where P=(Fo^2^+2Fc^2^)/3'
_refine_ls_weighting_scheme calc
_refine_ls_wR_factor_gt 0.2625
_refine_ls_wR_factor_ref 0.2791
_reflns_Friedel_coverage 0.914
_reflns_Friedel_fraction_full 0.973
_reflns_Friedel_fraction_max 0.973
_reflns_number_gt 9899
_reflns_number_total 15624
_reflns_threshold_expression 'I > 2\s(I)'
_cod_data_source_file ja7b06287_si_002.cif
_cod_data_source_block cx0662_0m
_cod_original_cell_volume 44975(8)
_cod_original_sg_symbol_H-M 'R 3 2'
_cod_database_code 4131521
_shelx_space_group_comment
;
The symmetry employed for this shelxl refinement is uniquely defined
by the following loop, which should always be used as a source of
symmetry information in preference to the above space-group names.
They are only intended as comments.
;
_olex2_refinement_description
;
1. Twinned data refinement
 Scales: 0.724(19) 0.276(19)
2. Fixed Uiso
 At 1.2 times of:
  All C(H) groups, All C(H,H) groups
 At 1.5 times of:
  All O(H) groups
3. Shared sites
{K1, Li1}
4. Restrained distances
 C5-C1 = C6-C5 = C2-C1 = C3-C2 = C4-C3 = C12-C11 = C7-C11 = C8-C7 = C9-C8 = C9-
 C10 = C18-C17 = C17-C13 = C14-C13 = C15-C14 = C16-C15 = C24-C23 = C23-C19 =
 C20-C19 = C21-C20 = C22-C21 = C30-C29 = C29-C25 = C26-C25 = C27-C26 = C28-C27 =
  C36-C35 = C35-C31 = C32-C31 = C33-C32 = C34-C33 = C42-C41 = C41-C37 = C38-C37
 = C39-C38 = C40-C39 = C48-C47 = C47-C43 = C44-C43 = C45-C44 = C46-C45
 1.50726 with sigma of 0.02
 O26-O27
 2.6 with sigma of 0.02
 O26-O25
 2.9 with sigma of 0.02
 O4-C6 = O9-C12 = O19-C24 = O24-C30 = O29-C36 = O34-C42 = O39-C48
 1.4432 with sigma of 0.005
 O17-H17
 0.88821 with sigma of 0.01
 O6-H6
 0.87 with sigma of 0.01
 O7-H7
 0.87 with sigma of 0.01
 O36-H36
 0.87 with sigma of 0.01
 O16-H16
 0.84 with sigma of 0.02
 C4-H4A
 1 with sigma of 0.02
 H4A-O3 = H4A-C3 = H4A-O5
 1.9 with sigma of 0.02
 O4-H4
 0.87 with sigma of 0.01
 O34-H34
 0.87 with sigma of 0.01
 O37-H37
 0.87 with sigma of 0.01
 O34-H34 = O4-H4
 0.84 with sigma of 0.02
 C45-H45
 1 with sigma of 0.02
 O37-H45
 2 with sigma of 0.02
 H45-C44
 2 with sigma of 0.02
 H45-C46
 2 with sigma of 0.02
 C4-H4A
 1 with sigma of 0.02
 O3-H4A
 2 with sigma of 0.02
 H4A-O5
 2 with sigma of 0.02
 H4A-C3
 2 with sigma of 0.02
 O14-H14
 0.84 with sigma of 0.02
 H18A-H14
 2.2 with sigma of 0.02
 C21-H21A
 1 with sigma of 0.02
 H21A-C22
 2 with sigma of 0.02
 H21A-C20
 2 with sigma of 0.02
 H21A-O17
 2 with sigma of 0.02
 H18B-H14
 2.2 with sigma of 0.02
 C16-H16A
 1 with sigma of 0.02
 H16A-O13
 2 with sigma of 0.02
 H16A-O15
 2 with sigma of 0.02
 H16A-C15
 2 with sigma of 0.02
 H1A-H4
 2.5 with sigma of 0.02
 H34-H42A
 2.3 with sigma of 0.02
 H34-H42B
 2.3 with sigma of 0.02
 C42-H34
 1.9 with sigma of 0.02
 H34-H34A
 2.2 with sigma of 0.02
 H37A-H34
 3.2 with sigma of 0.02
 H44-H36
 2.3 with sigma of 0.02
 H7-H11
 2.3 with sigma of 0.02
 O12-H16
 2.4 with sigma of 0.02
 C20-H16
 2.1 with sigma of 0.02
 O1-C2 = O2-C3 = O3-C5 = O3-C4 = O5-C4 = O5-C7 = O6-C8 = O7-C9 = O8-C11 = O8-
 C10 = O10-C10 = O10-C13 = O11-C14 = O12-C15 = O13-C17 = O13-C16 = O15-C16 =
 O15-C19 = O16-C20 = O17-C21 = O18-C23 = O18-C22 = O20-C22 = O20-C25 = O21-C26 =
  O22-C27 = O23-C29 = O23-C28 = O25-C28 = O25-C31 = O26-C32 = O27-C33 = O28-C35
 = O28-C34 = O30-C34 = O30-C37 = O31-C38 = O32-C39 = O33-C41 = O33-C40 = O35-
 C40 = O35-C43 = O36-C44 = O37-C45 = O38-C47 = O38-C46 = O40-C46 = O40-C1
 1.42866 with sigma of 0.02
 O32-H32
 0.84 with sigma of 0.02
 H32-H32_$1
 2.6 with sigma of 0.02
 H17-H21
 2.4 with sigma of 0.02
 H21-H31_$2
 2.4 with sigma of 0.02
 H14_$3-H19_$4
 2.4 with sigma of 0.02
 H36-H32
 2.4 with sigma of 0.02
 H11_$3-H11
 2.4 with sigma of 0.02
 H28-H26_$5
 2.4 with sigma of 0.02
 H26-H27
 2.4 with sigma of 0.02
 C21-H17
 1.929918 with sigma of 0.02
 K2-H17
 3.489183 with sigma of 0.02
 C8-H6
 1.920938 with sigma of 0.02
 K1-H6
 3.789422 with sigma of 0.02
 C9-H7
 1.935867 with sigma of 0.02
 K1-H7
 3.903483 with sigma of 0.02
 C44-H36
 1.89566 with sigma of 0.02
 K2-H36
 3.564861 with sigma of 0.02
 C6-H4
 1.909787 with sigma of 0.02
 K2-H4
 3.460084 with sigma of 0.02
 C42-H34
 1.907846 with sigma of 0.02
 K2-H34
 3.475017 with sigma of 0.02
 C45-H37
 1.887575 with sigma of 0.02
 K2-H37
 3.495726 with sigma of 0.02
5. Restrained planarity
 O26, C32, C33, C34
 with sigma of 0.01
6. Uiso/Uaniso restraints and constraints
Uanis(O39) \\sim Ueq, Uanis(C1) \\sim Ueq, Uanis(C2) \\sim Ueq, Uanis(C5) \\sim
Ueq, Uanis(O40) \\sim Ueq, Uanis(C3) \\sim Ueq, Uanis(O1) \\sim Ueq, Uanis(C6)
\\sim Ueq, Uanis(O3) \\sim Ueq, Uanis(C46) \\sim Ueq, Uanis(C4) \\sim Ueq,
Uanis(O2) \\sim Ueq, Uanis(O4) \\sim Ueq, Uanis(C45) \\sim Ueq, Uanis(O38)
\\sim Ueq, Uanis(O5) \\sim Ueq, Uanis(C44) \\sim Ueq, Uanis(O37) \\sim Ueq,
Uanis(C47) \\sim Ueq, Uanis(Li3) \\sim Ueq, Uanis(C7) \\sim Ueq, Uanis(C43)
\\sim Ueq, Uanis(O36) \\sim Ueq, Uanis(C48) \\sim Ueq, Uanis(C8) \\sim Ueq,
Uanis(C11) \\sim Ueq, Uanis(O35) \\sim Ueq, Uanis(C9) \\sim Ueq, Uanis(O6)
\\sim Ueq, Uanis(C12) \\sim Ueq, Uanis(O8) \\sim Ueq, Uanis(C40) \\sim Ueq,
Uanis(C10) \\sim Ueq, Uanis(O7) \\sim Ueq, Uanis(K1) \\sim Ueq, Uanis(O9) \\sim
Ueq, Uanis(C39) \\sim Ueq, Uanis(O33) \\sim Ueq, Uanis(O10) \\sim Ueq,
Uanis(C38) \\sim Ueq, Uanis(O32) \\sim Ueq, Uanis(C41) \\sim Ueq, Uanis(C13)
\\sim Ueq, Uanis(C37) \\sim Ueq, Uanis(O31) \\sim Ueq, Uanis(C42) \\sim Ueq,
Uanis(C14) \\sim Ueq, Uanis(C17) \\sim Ueq, Uanis(O30) \\sim Ueq, Uanis(O34)
\\sim Ueq, Uanis(C15) \\sim Ueq, Uanis(O11) \\sim Ueq, Uanis(C18) \\sim Ueq,
Uanis(O13) \\sim Ueq, Uanis(C34) \\sim Ueq, Uanis(C16) \\sim Ueq, Uanis(O12)
\\sim Ueq, Uanis(C33) \\sim Ueq, Uanis(O28) \\sim Ueq, Uanis(O15) \\sim Ueq,
Uanis(C32) \\sim Ueq, Uanis(O27) \\sim Ueq, Uanis(C35) \\sim Ueq, Uanis(C19)
\\sim Ueq, Uanis(C31) \\sim Ueq, Uanis(O26) \\sim Ueq, Uanis(C36) \\sim Ueq,
Uanis(C20) \\sim Ueq, Uanis(C23) \\sim Ueq, Uanis(O25) \\sim Ueq, Uanis(O29)
\\sim Ueq, Uanis(C21) \\sim Ueq, Uanis(O16) \\sim Ueq, Uanis(C24) \\sim Ueq,
Uanis(O18) \\sim Ueq, Uanis(C28) \\sim Ueq, Uanis(C22) \\sim Ueq, Uanis(K2)
\\sim Ueq, Uanis(O17) \\sim Ueq, Uanis(O19) \\sim Ueq, Uanis(C27) \\sim Ueq,
Uanis(O23) \\sim Ueq, Uanis(O20) \\sim Ueq, Uanis(C26) \\sim Ueq, Uanis(O22)
\\sim Ueq, Uanis(C29) \\sim Ueq, Uanis(C25) \\sim Ueq, Uanis(O21) \\sim Ueq,
Uanis(C30) \\sim Ueq, Uanis(O24) \\sim Ueq: with sigma of 0.005 and sigma for
terminal atoms of 0.01
Uanis(K1) = Uanis(Li1)
Uanis(O27) = Uanis(O26)
Uanis(O22) = Uanis(O26) = Uanis(O32)
7. Others
 Sof(Li1)=0.5*(1-FVAR(2))
 Sof(K1)=0.5*FVAR(2)
 Fixed Uiso: H14(0.2)
8.a Fixed occupancy and ADP/Uiso:
 O29, C36
8.b Ternary CH refined with riding coordinates:
 C1(H1A), C2(H2A), C3(H3), C5(H5), C7(H7A), C8(H8), C9(H9A), C10(H10),
 C11(H11A), C13(H13), C14(H14A), C15(H15), C17(H17A), C19(H19A), C20(H20),
 C22(H22A), C23(H23), C25(H25), C26(H26A), C27(H27A), C28(H28), C29(H29A),
 C31(H31A), C32(H32A), C33(H33), C34(H34A), C35(H35), C37(H37A), C38(H38),
 C39(H39A), C40(H40), C41(H41), C43(H43), C44(H44), C46(H46), C47(H47)
8.c Secondary CH2 refined with riding coordinates:
 C6(H6A,H6B), C12(H12A,H12B), C18(H18A,H18B), C24(H24A,H24B), C30(H30A,H30B),
 C36(H36A,H36B), C42(H42A,H42B), C48(H48A,H48B)
8.d Idealised tetrahedral OH refined as rotating group:
 O1(H1), O2(H2), O9(H9), O11(H11), O12(H12), O19(H19), O21(H21), O22(H22),
 O24(H24), O26(H26), O27(H27), O29(H29), O31(H31), O39(H39)
;
_shelx_shelxl_version_number 2014/7
_olex2_submission_special_instructions 'No special instructions were received'

loop_
_space_group_symop_operation_xyz
'x, y, z'
'-y, x-y, z'
'-x+y, -x, z'
'y, x, -z'
'x-y, -y, -z'
'-x, -x+y, -z'
'x+2/3, y+1/3, z+1/3'
'-y+2/3, x-y+1/3, z+1/3'
'-x+y+2/3, -x+1/3, z+1/3'
'y+2/3, x+1/3, -z+1/3'
'x-y+2/3, -y+1/3, -z+1/3'
'-x+2/3, -x+y+1/3, -z+1/3'
'x+1/3, y+2/3, z+2/3'
'-y+1/3, x-y+2/3, z+2/3'
'-x+y+1/3, -x+2/3, z+2/3'
'y+1/3, x+2/3, -z+2/3'
'x-y+1/3, -y+2/3, -z+2/3'
'-x+1/3, -x+y+2/3, -z+2/3'

loop_
_atom_site_label
_atom_site_type_symbol
_atom_site_fract_x
_atom_site_fract_y
_atom_site_fract_z
_atom_site_U_iso_or_equiv
_atom_site_adp_type
_atom_site_occupancy
_atom_site_site_symmetry_order
_atom_site_calc_flag
_atom_site_refinement_flags_posn
_atom_site_refinement_flags_adp
_atom_site_refinement_flags_occupancy
K1 K 0.6667 0.63797(8) 0.3333 0.0816(10) Uani 0.466(6) 2 d DS TU P
K2 K 0.79210(3) 0.89473(3) 0.58158(5) 0.0817(3) Uani 1 1 d D U .
O1 O 0.54912(9) 0.69688(11) 0.2200(2) 0.1117(15) Uani 1 1 d D U .
H1 H 0.5421 0.6808 0.1991 0.168 Uiso 1 1 calc GR . .
O2 O 0.56960(14) 0.65661(14) 0.2802(3) 0.1293(19) Uani 1 1 d D U .
H2 H 0.5766 0.6659 0.3073 0.194 Uiso 1 1 calc GR . .
O3 O 0.47777(10) 0.62068(10) 0.30784(13) 0.0844(11) Uani 1 1 d D U .
O4 O 0.41787(12) 0.61471(12) 0.26780(15) 0.1125(16) Uani 1 1 d D U .
H4 H 0.4316(3) 0.6051(3) 0.2771(8) 0.169 Uiso 1 1 d DR . .
O5 O 0.53088(11) 0.64836(9) 0.35409(15) 0.0934(12) Uani 1 1 d D U .
O6 O 0.58974(14) 0.63072(14) 0.3516(2) 0.1339(17) Uani 1 1 d D U .
H6 H 0.5704(3) 0.6156(8) 0.3357(7) 0.201 Uiso 1 1 d DR . .
O7 O 0.62456(18) 0.63755(18) 0.4333(3) 0.175(2) Uani 1 1 d D U .
H7 H 0.6359(5) 0.6574(4) 0.4524(6) 0.262 Uiso 1 1 d DR . .
O8 O 0.53335(16) 0.61946(14) 0.4769(2) 0.1389(19) Uani 1 1 d D U .
O9 O 0.4657(2) 0.58804(14) 0.4375(2) 0.167(3) Uani 1 1 d D U .
H9 H 0.4447 0.5826 0.4302 0.251 Uiso 1 1 calc GR . .
O10 O 0.59124(11) 0.66887(10) 0.48928(18) 0.0984(12) Uani 1 1 d D U .
O11 O 0.66681(12) 0.70187(11) 0.47739(17) 0.1140(14) Uani 1 1 d D U .
H11 H 0.6891 0.7158 0.4763 0.171 Uiso 1 1 calc DGR . .
O12 O 0.70663(13) 0.75983(11) 0.5475(2) 0.1277(17) Uani 1 1 d D U .
H12 H 0.7238 0.7591 0.5606 0.192 Uiso 1 1 calc GR . .
O13 O 0.62112(11) 0.70630(9) 0.60672(15) 0.0892(12) Uani 1 1 d D U .
O14 O 0.5718(2) 0.6317(2) 0.6092(3) 0.174(3) Uani 1 1 d D . .
H14 H 0.5536(6) 0.6154(4) 0.6219(10) 0.200 Uiso 1 1 d D . .
O15 O 0.65028(8) 0.76601(7) 0.57772(12) 0.0636(8) Uani 1 1 d D U .
O16 O 0.72136(8) 0.82567(8) 0.57652(12) 0.0690(9) Uani 1 1 d D U .
H16 H 0.7289(5) 0.8139(4) 0.5922(10) 0.103 Uiso 1 1 d DR . .
O17 O 0.72761(12) 0.89326(10) 0.58817(18) 0.1039(13) Uani 1 1 d D U .
H17 H 0.7177(3) 0.9065(3) 0.5816(9) 0.156 Uiso 1 1 d DR . .
O18 O 0.64416(10) 0.83353(9) 0.64903(15) 0.0885(11) Uani 1 1 d D U .
O19 O 0.61587(17) 0.76475(17) 0.69210(18) 0.159(3) Uani 1 1 d D U .
H19 H 0.6374 0.7810 0.6951 0.238 Uiso 1 1 calc DGR . .
O20 O 0.65290(9) 0.86951(8) 0.58546(13) 0.0764(9) Uani 1 1 d D U .
O21 O 0.70597(17) 0.93535(17) 0.5389(3) 0.169(2) Uani 1 1 d D U .
H21 H 0.7105 0.9329 0.5104 0.254 Uiso 1 1 calc DGR . .
O22 O 0.6690(2) 0.9662(2) 0.4950(3) 0.1745(15) Uani 1 1 d D U .
H22 H 0.6875 0.9655 0.4875 0.262 Uiso 1 1 calc GR . .
O23 O 0.60706(13) 0.92089(12) 0.5880(2) 0.1190(15) Uani 1 1 d D U .
O24 O 0.6039(3) 0.89169(19) 0.6766(2) 0.215(4) Uani 1 1 d D U .
H24 H 0.5926 0.8804 0.7011 0.322 Uiso 1 1 calc GR . .
O25 O 0.59534(12) 0.91554(11) 0.50334(18) 0.1086(14) Uani 1 1 d D U .
O26 O 0.61637(17) 0.98035(16) 0.4522(2) 0.1745(15) Uani 1 1 d D U .
H26 H 0.6157 0.9924 0.4291 0.262 Uiso 1 1 calc DGR . .
O27 O 0.5806(2) 0.9634(2) 0.3768(3) 0.1745(15) Uani 1 1 d D U .
H27 H 0.5880 0.9500 0.3664 0.262 Uiso 1 1 calc DGR . .
O28 O 0.50575(19) 0.8941(2) 0.4555(3) 0.171(2) Uani 1 1 d D U .
O29 O 0.49190(14) 0.88245(17) 0.5457(3) 0.183 Uani 1 1 d D U .
H29 H 0.4792 0.8826 0.5231 0.275 Uiso 1 1 calc GR . .
O30 O 0.5342(2) 0.8964(2) 0.3716(3) 0.186(3) Uani 1 1 d D U .
O31 O 0.57922(10) 0.92155(11) 0.25522(17) 0.0934(12) Uani 1 1 d D U .
H31 H 0.5721 0.9352 0.2447 0.140 Uiso 1 1 calc DGR . .
O32 O 0.5454(2) 0.8656(2) 0.1976(3) 0.1745(15) Uani 1 1 d D U .
H32 H 0.5675(4) 0.8760(4) 0.1993(6) 0.262 Uiso 1 1 d DR . .
O33 O 0.47192(7) 0.84124(9) 0.28338(14) 0.0748(10) Uani 1 1 d D U .
O34 O 0.45547(11) 0.87889(9) 0.34468(16) 0.1010(13) Uani 1 1 d D U .
H34 H 0.4553(3) 0.8892(3) 0.3726(4) 0.151 Uiso 1 1 d DR . .
O35 O 0.50308(8) 0.81010(9) 0.25661(15) 0.0805(10) Uani 1 1 d D U .
O36 O 0.52898(9) 0.79642(8) 0.17277(15) 0.0798(10) Uani 1 1 d D U .
H36 H 0.5504(4) 0.8142(4) 0.1885(7) 0.120 Uiso 1 1 d DR . .
O37 O 0.51391(8) 0.72433(8) 0.16239(11) 0.0637(8) Uani 1 1 d D U .
H37 H 0.5327(4) 0.7343(9) 0.1859(6) 0.096 Uiso 1 1 d DR . .
O38 O 0.44497(8) 0.71384(9) 0.24698(13) 0.0760(10) Uani 1 1 d D U .
O39 O 0.40936(14) 0.75198(14) 0.2649(2) 0.151(2) Uani 1 1 d D U .
H39 H 0.3941 0.7544 0.2806 0.227 Uiso 1 1 calc GR . .
O40 O 0.49159(7) 0.70291(7) 0.25652(11) 0.0590(8) Uani 1 1 d D U .
C1 C 0.49229(10) 0.67058(10) 0.26225(16) 0.0522(10) Uani 1 1 d D U .
H1A H 0.4799 0.6538 0.2351 0.063 Uiso 1 1 calc DR . .
C2 C 0.53179(13) 0.68171(12) 0.2637(2) 0.0799(14) Uani 1 1 d D U .
H2A H 0.5439 0.6993 0.2902 0.096 Uiso 1 1 calc R . .
C3 C 0.53347(17) 0.64811(16) 0.2733(3) 0.0993(19) Uani 1 1 d D U .
H3 H 0.5246 0.6329 0.2439 0.119 Uiso 1 1 calc R . .
C4 C 0.51201(15) 0.62544(15) 0.3140(2) 0.0880(17) Uani 1 1 d D U .
H4A H 0.5136(4) 0.6048(2) 0.3140(7) 0.21(5) Uiso 1 1 d D . .
C5 C 0.47557(14) 0.65336(14) 0.30921(19) 0.0779(15) Uani 1 1 d D U .
H5 H 0.4876 0.6689 0.3376 0.093 Uiso 1 1 calc R . .
C6 C 0.43590(16) 0.63996(16) 0.30669(19) 0.101(2) Uani 1 1 d D U .
H6A H 0.4247 0.6282 0.3373 0.121 Uiso 1 1 calc R . .
H6B H 0.4322 0.6607 0.3027 0.121 Uiso 1 1 calc R . .
C7 C 0.54111(15) 0.63347(15) 0.3938(2) 0.0940(16) Uani 1 1 d D U .
H7A H 0.5258 0.6071 0.3884 0.113 Uiso 1 1 calc R . .
C8 C 0.57772(17) 0.63819(17) 0.3963(2) 0.1009(19) Uani 1 1 d D U .
H8 H 0.5939 0.6645 0.4015 0.121 Uiso 1 1 calc R . .
C9 C 0.5853(2) 0.6206(2) 0.4375(3) 0.135(3) Uani 1 1 d D U .
H9A H 0.5732 0.5940 0.4336 0.162 Uiso 1 1 calc R . .
C10 C 0.5694(2) 0.6310(2) 0.4778(3) 0.130(3) Uani 1 1 d D U .
H10 H 0.5723 0.6186 0.5062 0.156 Uiso 1 1 calc R . .
C11 C 0.52684(17) 0.63875(19) 0.4412(2) 0.101(2) Uani 1 1 d D U .
H11A H 0.5402 0.6648 0.4496 0.122 Uiso 1 1 calc R . .
C12 C 0.48767(19) 0.62631(14) 0.4401(3) 0.116(2) Uani 1 1 d D U .
H12A H 0.4812 0.6349 0.4692 0.139 Uiso 1 1 calc R . .
H12B H 0.4825 0.6371 0.4121 0.139 Uiso 1 1 calc R . .
C13 C 0.61542(14) 0.68200(14) 0.5294(2) 0.0822(15) Uani 1 1 d D U .
H13 H 0.6198 0.6626 0.5413 0.099 Uiso 1 1 calc R . .
C14 C 0.65147(11) 0.71445(10) 0.51214(17) 0.0593(11) Uani 1 1 d D U .
H14A H 0.6476 0.7338 0.4986 0.071 Uiso 1 1 calc R . .
C15 C 0.6742(2) 0.7271(2) 0.5566(3) 0.113(2) Uani 1 1 d D U .
H15 H 0.6791 0.7083 0.5693 0.136 Uiso 1 1 calc R . .
C17 C 0.5965(2) 0.6915(2) 0.5682(3) 0.123(2) Uani 1 1 d D U .
H17A H 0.5891 0.7086 0.5561 0.148 Uiso 1 1 calc R . .
C18 C 0.5665(3) 0.6604(2) 0.5943(4) 0.152(3) Uani 1 1 d D U .
H18A H 0.5608 0.6700 0.6231 0.183 Uiso 1 1 calc DR . .
H18B H 0.5450 0.6502 0.5735 0.183 Uiso 1 1 calc DR . .
C19 C 0.66223(14) 0.79590(13) 0.60971(19) 0.0730(13) Uani 1 1 d D U .
H19A H 0.6728 0.7919 0.6393 0.088 Uiso 1 1 calc R . .
C20 C 0.69029(11) 0.82885(10) 0.58270(17) 0.0580(11) Uani 1 1 d D U .
H20 H 0.6808 0.8316 0.5514 0.070 Uiso 1 1 calc R . .
C22 C 0.66970(14) 0.86491(14) 0.6269(2) 0.0881(16) Uani 1 1 d D U .
H22A H 0.6771 0.8857 0.6490 0.106 Uiso 1 1 calc R . .
C23 C 0.63118(13) 0.80205(12) 0.6221(2) 0.0731(13) Uani 1 1 d D U .
H23 H 0.6211 0.8054 0.5916 0.088 Uiso 1 1 calc R . .
C24 C 0.60142(14) 0.77025(14) 0.64831(18) 0.0874(16) Uani 1 1 d D U .
H24A H 0.5816 0.7749 0.6557 0.105 Uiso 1 1 calc R . .
H24B H 0.5918 0.7485 0.6281 0.105 Uiso 1 1 calc R . .
C25 C 0.64748(13) 0.89943(13) 0.5886(2) 0.0768(14) Uani 1 1 d D U .
H25 H 0.6603 0.9135 0.6176 0.092 Uiso 1 1 calc R . .
C26 C 0.6686(2) 0.9212(2) 0.5442(3) 0.124(3) Uani 1 1 d D U .
H26A H 0.6574 0.9047 0.5164 0.149 Uiso 1 1 calc R . .
C27 C 0.65616(17) 0.94941(16) 0.5405(3) 0.1048(19) Uani 1 1 d D U .
H27A H 0.6684 0.9678 0.5660 0.126 Uiso 1 1 calc R . .
C28 C 0.61622(19) 0.93623(19) 0.5425(3) 0.114(2) Uani 1 1 d D U .
H28 H 0.6138 0.9581 0.5435 0.137 Uiso 1 1 calc DR . .
C29 C 0.60838(18) 0.88877(17) 0.5933(3) 0.108(2) Uani 1 1 d D U .
H29A H 0.5958 0.8735 0.5650 0.130 Uiso 1 1 calc R . .
C30 C 0.5873(3) 0.8699(2) 0.6348(2) 0.154(3) Uani 1 1 d D U .
H30A H 0.5625 0.8653 0.6312 0.185 Uiso 1 1 calc R . .
H30B H 0.5864 0.8465 0.6380 0.185 Uiso 1 1 calc R . .
C31 C 0.5671(3) 0.9228(3) 0.4916(4) 0.171(4) Uani 1 1 d D U .
H31A H 0.5647 0.9381 0.5164 0.206 Uiso 1 1 calc R . .
C32 C 0.58751(16) 0.94447(17) 0.4485(2) 0.103(2) Uani 1 1 d D U .
H32A H 0.5958 0.9303 0.4296 0.124 Uiso 1 1 calc R . .
C33 C 0.55948(15) 0.94784(16) 0.41958(19) 0.106(2) Uani 1 1 d D U .
H33 H 0.5528 0.9646 0.4351 0.128 Uiso 1 1 calc R . .
C34 C 0.52793(15) 0.91156(16) 0.41356(18) 0.0964(18) Uani 1 1 d D U .
H34A H 0.5118 0.9192 0.3985 0.116 Uiso 1 1 calc DR . .
C35 C 0.53299(18) 0.89092(19) 0.4817(3) 0.107(2) Uani 1 1 d D U .
H35 H 0.5381 0.8739 0.4637 0.128 Uiso 1 1 calc R . .
C36 C 0.51856(13) 0.87494(16) 0.5275(2) 0.102 Uani 1 1 d D U .
H36A H 0.5079 0.8486 0.5248 0.123 Uiso 1 1 calc R . .
H36B H 0.5385 0.8836 0.5508 0.123 Uiso 1 1 calc R . .
C37 C 0.52631(17) 0.88895(17) 0.3202(3) 0.1022(19) Uani 1 1 d D U .
H37A H 0.5184 0.9063 0.3108 0.123 Uiso 1 1 calc DR . .
C38 C 0.5500(3) 0.8917(3) 0.2804(4) 0.177(4) Uani 1 1 d D U .
H38 H 0.5612 0.8776 0.2920 0.212 Uiso 1 1 calc R . .
C39 C 0.52781(14) 0.87011(14) 0.2387(3) 0.0972(16) Uani 1 1 d D U .
H39A H 0.5193 0.8862 0.2256 0.117 Uiso 1 1 calc R . .
C40 C 0.49332(12) 0.83650(13) 0.2472(2) 0.0738(13) Uani 1 1 d D U .
H40 H 0.4794 0.8299 0.2167 0.089 Uiso 1 1 calc R . .
C41 C 0.49134(14) 0.85436(13) 0.3259(2) 0.0767(14) Uani 1 1 d D U .
H41 H 0.4978 0.8361 0.3362 0.092 Uiso 1 1 calc R . .
C42 C 0.46321(15) 0.85127(12) 0.3603(3) 0.112(2) Uani 1 1 d D U .
H42A H 0.4415 0.8272 0.3585 0.134 Uiso 1 1 calc DR . .
H42B H 0.4724 0.8557 0.3934 0.134 Uiso 1 1 calc DR . .
C43 C 0.48394(14) 0.77722(13) 0.2333(2) 0.0834(15) Uani 1 1 d D U .
H43 H 0.4671 0.7781 0.2096 0.100 Uiso 1 1 calc R . .
C44 C 0.51069(12) 0.76965(12) 0.20837(18) 0.0680(13) Uani 1 1 d D U .
H44 H 0.5281 0.7695 0.2318 0.082 Uiso 1 1 calc DR . .
C45 C 0.48918(11) 0.73307(10) 0.18421(16) 0.0590(11) Uani 1 1 d D U .
H45 H 0.4726(4) 0.7337(5) 0.1636(6) 0.071 Uiso 1 1 d DR . .
C46 C 0.46845(12) 0.70528(12) 0.22226(17) 0.0643(13) Uani 1 1 d D U .
H46 H 0.4539 0.6814 0.2066 0.077 Uiso 1 1 calc R . .
C47 C 0.46310(14) 0.74769(14) 0.2703(2) 0.0828(15) Uani 1 1 d D U .
H47 H 0.4804 0.7475 0.2939 0.099 Uiso 1 1 calc R . .
C48 C 0.43265(12) 0.74743(14) 0.2971(2) 0.0894(16) Uani 1 1 d D U .
H48A H 0.4189 0.7244 0.3144 0.107 Uiso 1 1 calc R . .
H48B H 0.4424 0.7670 0.3210 0.107 Uiso 1 1 calc R . .
C16 C 0.65403(11) 0.73631(12) 0.59201(16) 0.0625(12) Uani 1 1 d D U .
H16A H 0.6707(5) 0.7446(5) 0.6213(6) 0.075 Uiso 1 1 d DR . .
C21 C 0.70196(11) 0.86144(9) 0.61414(16) 0.0544(10) Uani 1 1 d D U .
H21A H 0.7116(5) 0.8580(5) 0.6425(5) 0.065 Uiso 1 1 d DR . .
Li3 Li 0.3821(11) 0.6667 0.1667 0.217(9) Uani 1 2 d S TU P
Li1 Li 0.6667 0.63797(8) 0.3333 0.0816(10) Uani 0.534(6) 2 d S T P

loop_
_atom_site_aniso_label
_atom_site_aniso_U_11
_atom_site_aniso_U_22
_atom_site_aniso_U_33
_atom_site_aniso_U_23
_atom_site_aniso_U_13
_atom_site_aniso_U_12
K1 0.091(2) 0.0854(15) 0.0703(15) -0.0158(7) -0.0315(15) 0.0455(10)
K2 0.0965(6) 0.0498(4) 0.1020(7) 0.0109(5) 0.0378(6) 0.0389(3)
O1 0.0777(16) 0.127(2) 0.160(4) 0.030(3) 0.007(2) 0.0732(12)
O2 0.108(3) 0.101(3) 0.175(5) -0.015(3) -0.002(3) 0.049(2)
O3 0.100(2) 0.0767(18) 0.0709(18) 0.0071(16) -0.0182(17) 0.0400(14)
O4 0.102(2) 0.129(3) 0.099(3) 0.002(2) -0.014(2) 0.0522(19)
O5 0.111(2) 0.0778(16) 0.102(2) 0.0055(18) -0.015(2) 0.0558(13)
O6 0.143(3) 0.134(3) 0.157(4) -0.003(3) -0.028(3) 0.0937(17)
O7 0.171(3) 0.187(4) 0.199(5) 0.003(3) -0.044(3) 0.115(2)
O8 0.156(3) 0.121(3) 0.132(3) 0.033(3) -0.027(3) 0.063(2)
O9 0.196(5) 0.175(5) 0.106(4) -0.008(4) 0.001(4) 0.073(4)
O10 0.121(2) 0.0816(16) 0.118(3) -0.0124(19) -0.015(2) 0.0692(12)
O11 0.152(3) 0.121(2) 0.105(3) 0.023(2) 0.019(2) 0.0953(16)
O12 0.132(2) 0.0943(19) 0.186(5) -0.025(3) 0.003(3) 0.0781(14)
O13 0.109(2) 0.0657(16) 0.091(2) 0.0066(17) 0.001(2) 0.0424(14)
O14 0.176(5) 0.153(5) 0.179(6) 0.028(5) 0.004(5) 0.073(4)
O15 0.0780(15) 0.0528(12) 0.0679(16) -0.0001(13) -0.0143(14) 0.0386(9)
O16 0.0790(14) 0.0645(13) 0.0784(19) 0.0040(14) 0.0032(15) 0.0471(10)
O17 0.123(2) 0.0872(18) 0.118(3) 0.005(2) -0.016(2) 0.0646(14)
O18 0.0928(18) 0.0829(17) 0.101(2) -0.0332(16) 0.0028(18) 0.0523(12)
O19 0.171(5) 0.155(4) 0.141(4) -0.008(4) 0.018(4) 0.075(3)
O20 0.1020(18) 0.0629(13) 0.0751(18) -0.0288(14) -0.0350(16) 0.0493(11)
O21 0.186(3) 0.178(3) 0.202(6) -0.005(4) 0.027(4) 0.134(2)
O22 0.179(3) 0.147(2) 0.186(3) -0.014(2) -0.007(2) 0.0730(17)
O23 0.126(2) 0.114(2) 0.144(3) -0.018(2) 0.003(2) 0.0794(15)
O24 0.271(7) 0.149(4) 0.243(8) -0.021(5) 0.001(6) 0.119(4)
O25 0.112(2) 0.094(2) 0.128(3) -0.036(2) -0.040(2) 0.0574(15)
O26 0.179(3) 0.147(2) 0.186(3) -0.014(2) -0.007(2) 0.0730(17)
O27 0.179(3) 0.147(2) 0.186(3) -0.014(2) -0.007(2) 0.0730(17)
O28 0.170(4) 0.169(3) 0.193(5) -0.008(4) 0.001(4) 0.100(2)
O29 0.193 0.175 0.186 -0.010 0.001 0.094
O30 0.189(4) 0.181(4) 0.201(5) -0.010(4) -0.013(4) 0.101(3)
O31 0.0790(17) 0.099(2) 0.117(3) -0.003(2) 0.001(2) 0.0557(13)
O32 0.179(3) 0.147(2) 0.186(3) -0.014(2) -0.007(2) 0.0730(17)
O33 0.0513(12) 0.0776(16) 0.101(2) -0.0185(16) -0.0294(14) 0.0365(10)
O34 0.119(2) 0.099(2) 0.100(2) -0.007(2) -0.015(2) 0.0661(15)
O35 0.0574(13) 0.0765(15) 0.117(2) -0.0144(18) -0.0223(16) 0.0401(10)
O36 0.0796(16) 0.0610(14) 0.103(2) -0.0014(16) 0.0017(18) 0.0380(11)
O37 0.0753(15) 0.0632(14) 0.0564(15) -0.0044(13) -0.0031(14) 0.0373(10)
O38 0.0693(14) 0.0792(16) 0.085(2) -0.0041(16) -0.0194(16) 0.0416(11)
O39 0.175(4) 0.128(3) 0.155(4) -0.053(3) -0.031(4) 0.079(3)
O40 0.0545(12) 0.0515(11) 0.0768(17) 0.0068(13) -0.0212(12) 0.0309(8)
C1 0.0464(15) 0.0497(16) 0.068(2) -0.0038(17) -0.0083(17) 0.0294(11)
C2 0.091(2) 0.0662(18) 0.105(3) 0.004(2) -0.009(2) 0.0559(13)
C3 0.102(3) 0.100(3) 0.106(4) -0.005(3) 0.006(3) 0.058(2)
C4 0.083(3) 0.088(3) 0.096(3) -0.006(3) -0.007(3) 0.0462(19)
C5 0.076(2) 0.071(2) 0.072(3) 0.005(2) -0.026(2) 0.0259(18)
C6 0.095(3) 0.108(3) 0.095(3) 0.010(3) -0.001(3) 0.048(2)
C7 0.100(2) 0.086(2) 0.118(4) 0.012(3) -0.021(3) 0.0630(16)
C8 0.111(3) 0.093(3) 0.106(4) -0.024(3) -0.001(3) 0.057(2)
C9 0.136(4) 0.133(4) 0.127(4) 0.004(4) -0.005(4) 0.060(3)
C10 0.138(4) 0.125(4) 0.138(5) 0.009(4) 0.008(4) 0.074(3)
C11 0.099(3) 0.106(3) 0.100(3) -0.001(3) -0.020(3) 0.052(2)
C12 0.113(3) 0.133(4) 0.104(4) 0.005(3) -0.002(3) 0.064(3)
C13 0.080(2) 0.069(2) 0.106(3) -0.016(2) -0.015(2) 0.0432(16)
C14 0.0791(19) 0.0496(15) 0.067(2) -0.0015(17) -0.0085(19) 0.0454(12)
C15 0.114(3) 0.105(3) 0.124(4) 0.000(3) -0.005(3) 0.058(2)
C17 0.127(4) 0.124(4) 0.128(4) -0.008(3) -0.002(3) 0.069(3)
C18 0.155(4) 0.160(4) 0.155(5) 0.001(4) 0.005(4) 0.088(3)
C19 0.089(2) 0.070(2) 0.069(2) -0.006(2) 0.007(2) 0.0464(16)
C20 0.0560(18) 0.0534(18) 0.066(2) -0.0068(18) -0.0239(18) 0.0280(13)
C22 0.100(3) 0.084(2) 0.100(3) -0.003(3) -0.007(3) 0.0605(17)
C23 0.094(2) 0.0603(18) 0.078(3) -0.008(2) -0.012(2) 0.0487(14)
C24 0.090(3) 0.079(2) 0.100(3) 0.010(3) -0.001(3) 0.0474(18)
C25 0.089(2) 0.084(2) 0.077(3) -0.002(2) -0.012(2) 0.0577(15)
C26 0.131(4) 0.134(4) 0.111(4) 0.014(3) 0.000(3) 0.068(3)
C27 0.117(3) 0.099(3) 0.101(3) 0.031(3) -0.021(3) 0.056(2)
C28 0.116(3) 0.111(3) 0.130(4) -0.022(3) -0.011(3) 0.067(2)
C29 0.115(3) 0.100(3) 0.126(4) -0.006(3) 0.002(3) 0.066(2)
C30 0.153(5) 0.151(4) 0.159(5) -0.002(4) -0.002(4) 0.076(3)
C31 0.172(5) 0.170(5) 0.177(5) -0.011(4) 0.002(4) 0.090(3)
C32 0.108(3) 0.092(3) 0.107(4) -0.003(3) -0.004(3) 0.047(2)
C33 0.119(3) 0.106(3) 0.111(4) 0.014(3) -0.008(3) 0.069(2)
C34 0.100(3) 0.098(3) 0.097(3) 0.007(3) 0.016(3) 0.054(2)
C35 0.104(3) 0.106(3) 0.120(4) -0.012(3) 0.004(3) 0.061(2)
C36 0.096 0.099 0.107 0.011 -0.001 0.044
C37 0.107(3) 0.090(3) 0.118(4) -0.006(3) -0.022(3) 0.055(2)
C38 0.175(5) 0.184(5) 0.192(6) 0.005(4) -0.008(4) 0.105(3)
C39 0.104(2) 0.096(2) 0.131(4) -0.001(3) 0.005(3) 0.0795(14)
C40 0.0663(18) 0.083(2) 0.091(3) -0.010(2) -0.013(2) 0.0509(14)
C41 0.084(2) 0.063(2) 0.090(3) -0.010(2) -0.015(2) 0.0421(16)
C42 0.116(4) 0.117(4) 0.098(3) 0.002(3) -0.020(3) 0.055(3)
C43 0.090(2) 0.082(2) 0.099(3) -0.012(2) -0.013(2) 0.0584(15)
C44 0.0652(19) 0.078(2) 0.073(3) 0.010(2) 0.008(2) 0.0451(14)
C45 0.074(2) 0.0490(16) 0.062(2) 0.0241(16) 0.0093(19) 0.0366(13)
C46 0.068(2) 0.0500(19) 0.069(2) 0.0019(19) -0.012(2) 0.0246(15)
C47 0.079(2) 0.088(2) 0.090(3) -0.014(2) 0.000(2) 0.0474(17)
C48 0.091(2) 0.099(3) 0.099(3) 0.005(3) 0.005(3) 0.0623(17)
C16 0.0574(19) 0.066(2) 0.061(2) 0.000(2) -0.0148(19) 0.0287(15)
C21 0.0635(18) 0.0460(15) 0.064(2) 0.0035(17) -0.0047(18) 0.0351(11)
Li3 0.222(12) 0.213(11) 0.215(13) 0.002(9) 0.001(5) 0.106(5)
Li1 0.091(2) 0.0854(15) 0.0703(15) -0.0158(7) -0.0315(15) 0.0455(10)

loop_
_atom_type_symbol
_atom_type_description
_atom_type_scat_dispersion_real
_atom_type_scat_dispersion_imag
_atom_type_scat_source
C C 0.0181 0.0091 'International Tables Vol C Tables 4.2.6.8 and 6.1.1.4'
H H 0.0000 0.0000 'International Tables Vol C Tables 4.2.6.8 and 6.1.1.4'
K K 0.3868 1.0657 'International Tables Vol C Tables 4.2.6.8 and 6.1.1.4'
Li Li 0.0008 0.0003 'International Tables Vol C Tables 4.2.6.8 and 6.1.1.4'
O O 0.0492 0.0322 'International Tables Vol C Tables 4.2.6.8 and 6.1.1.4'

loop_
_geom_angle_atom_site_label_1
_geom_angle_atom_site_label_2
_geom_angle_atom_site_label_3
_geom_angle
_geom_angle_site_symmetry_1
_geom_angle_site_symmetry_3
O6 K1 O6 130.5(2) 18_655 .
O6 K1 O7 116.36(17) 18_655 .
O6 K1 O7 48.12(17) 18_655 18_655
O6 K1 O7 48.12(17) . .
O6 K1 O7 116.36(17) . 18_655
O6 K1 C16 61.25(13) 18_655 4_556
O6 K1 C16 61.25(13) . 14_654
O6 K1 C16 132.71(14) 18_655 14_654
O6 K1 C16 132.71(14) . 4_556
O7 K1 O7 149.0(3) 18_655 .
O7 K1 C16 84.72(15) 18_655 14_654
O7 K1 C16 102.57(14) 18_655 4_556
O7 K1 C16 102.58(14) . 14_654
O7 K1 C16 84.72(15) . 4_556
O13 K1 O6 128.78(14) 14_654 18_655
O13 K1 O6 81.76(13) 4_556 18_655
O13 K1 O6 128.79(14) 4_556 .
O13 K1 O6 81.77(13) 14_654 .
O13 K1 O7 83.88(16) 14_654 18_655
O13 K1 O7 83.88(16) 4_556 .
O13 K1 O7 114.48(14) 4_556 18_655
O13 K1 O7 114.49(14) 14_654 .
O13 K1 O13 109.5(2) 4_556 14_654
O13 K1 O14 71.70(19) 4_556 14_654
O13 K1 O14 59.58(18) 4_556 4_556
O13 K1 O14 71.69(19) 14_654 4_556
O13 K1 O14 59.57(18) 14_654 14_654
O13 K1 C16 130.27(17) 4_556 14_654
O13 K1 C16 130.27(17) 14_654 4_556
O13 K1 C16 23.35(11) 14_654 14_654
O13 K1 C16 23.34(11) 4_556 4_556
O14 K1 O6 141.3(2) 14_654 .
O14 K1 O6 79.4(2) 14_654 18_655
O14 K1 O6 79.4(2) 4_556 .
O14 K1 O6 141.3(2) 4_556 18_655
O14 K1 O7 61.4(2) 4_556 .
O14 K1 O7 61.4(2) 14_654 18_655
O14 K1 O7 149.1(2) 4_556 18_655
O14 K1 O7 149.1(2) 14_654 .
O14 K1 O14 89.3(4) 14_654 4_556
O14 K1 C16 80.24(18) 14_654 4_556
O14 K1 C16 80.47(17) 14_654 14_654
O14 K1 C16 80.24(18) 4_556 14_654
O14 K1 C16 80.47(17) 4_556 4_556
C16 K1 C16 152.8(2) 4_556 14_654
O3 K2 O4 58.59(13) 9_565 9_565
O3 K2 O16 82.77(12) 9_565 .
O3 K2 O17 122.08(13) 9_565 .
O3 K2 O33 107.12(12) 9_565 8_665
O3 K2 O34 68.11(12) 9_565 8_665
O3 K2 O36 149.15(11) 9_565 18_655
O3 K2 O37 91.26(10) 9_565 18_655
O3 K2 C4 22.21(14) 9_565 9_565
O3 K2 C45 105.28(11) 9_565 18_655
O3 K2 C21 100.28(12) 9_565 .
O4 K2 O16 137.09(11) 9_565 .
O4 K2 O34 85.85(12) 9_565 8_665
O4 K2 O36 97.50(11) 9_565 18_655
O4 K2 C4 79.98(14) 9_565 9_565
O4 K2 C45 65.66(11) 9_565 18_655
O4 K2 C21 153.22(12) 9_565 .
O16 K2 C4 60.59(13) . 9_565
O16 K2 C45 113.42(11) . 18_655
O16 K2 C21 41.02(9) . .
O17 K2 O4 158.56(14) . 9_565
O17 K2 O16 58.00(10) . .
O17 K2 O33 88.52(11) . 8_665
O17 K2 O34 75.94(13) . 8_665
O17 K2 O36 87.50(12) . 18_655
O17 K2 C4 104.75(14) . 9_565
O17 K2 C45 127.82(13) . 18_655
O17 K2 C21 22.88(11) . .
O33 K2 O4 72.00(11) 8_665 9_565
O33 K2 O16 143.56(10) 8_665 .
O33 K2 O34 57.68(12) 8_665 8_665
O33 K2 O36 79.88(12) 8_665 18_655
O33 K2 C4 123.73(14) 8_665 9_565
O33 K2 C45 97.99(11) 8_665 18_655
O33 K2 C21 102.65(10) 8_665 .
O34 K2 O16 97.07(11) 8_665 .
O34 K2 O36 134.21(13) 8_665 18_655
O34 K2 C4 72.80(14) 8_665 9_565
O34 K2 C45 148.08(11) 8_665 18_655
O34 K2 C21 69.97(10) 8_665 .
O36 K2 O16 109.78(11) 18_655 .
O36 K2 C4 152.89(13) 18_655 9_565
O36 K2 C45 44.00(9) 18_655 18_655
O36 K2 C21 107.51(10) 18_655 .
O37 K2 O4 71.79(11) 18_655 9_565
O37 K2 O16 92.95(10) 18_655 .
O37 K2 O17 127.85(13) 18_655 .
O37 K2 O33 121.06(11) 18_655 8_665
O37 K2 O34 155.56(11) 18_655 8_665
O37 K2 O36 60.87(10) 18_655 18_655
O37 K2 C4 93.18(13) 18_655 9_565
O37 K2 C45 23.86(11) 18_655 18_655
O37 K2 C21 129.00(11) 18_655 .
C4 K2 C21 81.93(13) 9_565 .
C45 K2 C4 113.42(13) 18_655 9_565
C45 K2 C21 140.52(11) 18_655 .
C2 O1 H1 109.5 . .
C3 O2 H2 109.5 . .
C4 O3 K2 110.0(3) . 14_654
C4 O3 C5 115.4(4) . .
C5 O3 K2 124.7(3) . 14_654
K2 O4 H4 33.8(13) 14_654 .
C6 O4 K2 118.0(4) . 14_654
C6 O4 H4 84.3(12) . .
C4 O5 C7 118.8(4) . .
K1 O6 H6 122.7(16) . .
C8 O6 K1 125.6(4) . .
C8 O6 H6 106.9(13) . .
K1 O7 H7 116.9(12) . .
C9 O7 K1 123.9(5) . .
C9 O7 H7 110.9(16) . .
C10 O8 C11 108.7(6) . .
C12 O9 H9 109.5 . .
C13 O10 C10 123.2(6) . .
C14 O11 H11 109.5 . .
C15 O12 H12 109.5 . .
C17 O13 K1 123.8(4) . 9_565
C16 O13 K1 106.9(3) . 9_565
C16 O13 C17 111.6(5) . .
K1 O14 H14 117(2) 9_565 .
C18 O14 K1 104.5(6) . 9_565
C18 O14 H14 111.4(19) . .
C16 O15 C19 118.6(4) . .
K2 O16 H16 93.7(11) . .
C20 O16 K2 115.8(2) . .
C20 O16 H16 130.9(17) . .
K2 O17 H17 141.0(9) . .
C21 O17 K2 109.7(3) . .
C21 O17 H17 109.0(10) . .
C22 O18 C23 116.0(4) . .
C24 O19 H19 109.5 . .
C25 O20 C22 113.5(4) . .
C26 O21 H21 109.5 . .
C27 O22 H22 109.5 . .
C28 O23 C29 114.6(6) . .
C30 O24 H24 109.5 . .
C28 O25 C31 112.4(7) . .
C32 O26 H26 109.5 . .
C33 O27 H27 109.5 . .
C35 O28 C34 96.0(6) . .
C36 O29 H29 109.5 . .
C34 O30 C37 145.4(9) . .
C38 O31 H31 109.5 . .
C39 O32 H32 114.8(17) . .
C40 O33 K2 112.6(3) . 15_564
C41 O33 K2 118.0(3) . 15_564
C41 O33 C40 110.9(4) . .
K2 O34 H34 142.4(9) 15_564 .
C42 O34 K2 114.7(3) . 15_564
C42 O34 H34 101.7(9) . .
C43 O35 C40 117.7(4) . .
K2 O36 H36 114.6(15) 18_655 .
C44 O36 K2 114.0(3) . 18_655
C44 O36 H36 104.3(11) . .
K2 O37 H37 104.8(16) 18_655 .
C45 O37 K2 105.3(2) . 18_655
C45 O37 H37 99.1(16) . .
C46 O38 C47 113.2(4) . .
C48 O39 H39 109.5 . .
C1 O40 C46 120.4(3) . .
O40 C1 H1A 110.9 . .
O40 C1 C2 105.3(3) . .
O40 C1 C5 110.1(4) . .
C2 C1 H1A 110.9 . .
C5 C1 H1A 110.9 . .
C5 C1 C2 108.5(4) . .
O1 C2 C1 111.9(4) . .
O1 C2 H2A 109.7 . .
O1 C2 C3 109.3(5) . .
C1 C2 H2A 109.7 . .
C3 C2 C1 106.6(4) . .
C3 C2 H2A 109.7 . .
O2 C3 C2 110.4(5) . .
O2 C3 H3 107.1 . .
O2 C3 C4 107.7(6) . .
C2 C3 H3 107.1 . .
C4 C3 C2 117.0(6) . .
C4 C3 H3 107.1 . .
K2 C4 H4A 75.1(10) 14_654 .
O3 C4 K2 47.8(2) . 14_654
O3 C4 O5 112.9(5) . .
O3 C4 C3 105.4(5) . .
O3 C4 H4A 116.1(9) . .
O5 C4 K2 156.9(4) . 14_654
O5 C4 C3 101.2(4) . .
O5 C4 H4A 111.7(12) . .
C3 C4 K2 97.1(4) . 14_654
C3 C4 H4A 108.1(12) . .
O3 C5 C1 101.9(4) . .
O3 C5 H5 113.8 . .
O3 C5 C6 103.7(4) . .
C1 C5 H5 113.8 . .
C1 C5 C6 108.6(4) . .
C6 C5 H5 113.8 . .
O4 C6 C5 113.6(5) . .
O4 C6 H6A 108.9 . .
O4 C6 H6B 108.9 . .
C5 C6 H6A 108.9 . .
C5 C6 H6B 108.9 . .
H6A C6 H6B 107.7 . .
O5 C7 H7A 102.3 . .
O5 C7 C8 120.6(5) . .
O5 C7 C11 111.4(5) . .
C8 C7 H7A 102.3 . .
C8 C7 C11 114.7(5) . .
C11 C7 H7A 102.3 . .
O6 C8 C7 113.7(5) . .
O6 C8 H8 104.7 . .
O6 C8 C9 111.0(6) . .
C7 C8 H8 104.7 . .
C7 C8 C9 116.7(6) . .
C9 C8 H8 104.7 . .
O7 C9 C8 100.0(6) . .
O7 C9 H9A 111.8 . .
O7 C9 C10 119.7(7) . .
C8 C9 H9A 111.8 . .
C10 C9 C8 100.3(8) . .
C10 C9 H9A 111.8 . .
O8 C10 O10 113.0(7) . .
O8 C10 C9 118.7(7) . .
O8 C10 H10 103.9 . .
O10 C10 C9 111.5(6) . .
O10 C10 H10 103.9 . .
C9 C10 H10 103.9 . .
O8 C11 C7 108.3(6) . .
O8 C11 H11A 108.8 . .
O8 C11 C12 109.0(6) . .
C7 C11 H11A 108.8 . .
C12 C11 C7 113.2(6) . .
C12 C11 H11A 108.8 . .
O9 C12 C11 112.9(7) . .
O9 C12 H12A 109.0 . .
O9 C12 H12B 109.0 . .
C11 C12 H12A 109.0 . .
C11 C12 H12B 109.0 . .
H12A C12 H12B 107.8 . .
O10 C13 H13 109.5 . .
O10 C13 C14 108.1(5) . .
O10 C13 C17 106.4(5) . .
C14 C13 H13 109.5 . .
C17 C13 H13 109.5 . .
C17 C13 C14 113.9(5) . .
O11 C14 C13 108.3(4) . .
O11 C14 H14A 111.0 . .
O11 C14 C15 111.2(5) . .
C13 C14 H14A 111.0 . .
C15 C14 C13 104.1(4) . .
C15 C14 H14A 111.0 . .
O12 C15 C14 110.5(6) . .
O12 C15 H15 111.3 . .
O12 C15 C16 105.6(6) . .
C14 C15 H15 111.3 . .
C16 C15 C14 106.7(6) . .
C16 C15 H15 111.3 . .
O13 C17 C13 106.4(6) . .
O13 C17 H17A 111.6 . .
O13 C17 C18 98.4(7) . .
C13 C17 H17A 111.6 . .
C18 C17 C13 116.3(7) . .
C18 C17 H17A 111.6 . .
O14 C18 C17 118.1(9) . .
O14 C18 H18A 107.8 . .
O14 C18 H18B 107.8 . .
C17 C18 H18A 107.8 . .
C17 C18 H18B 107.8 . .
H18A C18 H18B 107.1 . .
O15 C19 H19A 110.7 . .
O15 C19 C20 106.7(4) . .
O15 C19 C23 110.1(4) . .
C20 C19 H19A 110.7 . .
C20 C19 C23 107.8(4) . .
C23 C19 H19A 110.7 . .
O16 C20 C19 108.5(4) . .
O16 C20 H20 111.4 . .
O16 C20 C21 105.5(3) . .
C19 C20 H20 111.4 . .
C21 C20 C19 108.4(4) . .
C21 C20 H20 111.4 . .
O18 C22 O20 106.7(4) . .
O18 C22 H22A 109.6 . .
O18 C22 C21 109.2(4) . .
O20 C22 H22A 109.6 . .
O20 C22 C21 112.0(5) . .
C21 C22 H22A 109.6 . .
O18 C23 C19 109.3(4) . .
O18 C23 H23 108.2 . .
O18 C23 C24 111.1(5) . .
C19 C23 H23 108.2 . .
C24 C23 C19 111.8(4) . .
C24 C23 H23 108.2 . .
O19 C24 C23 108.6(4) . .
O19 C24 H24A 110.0 . .
O19 C24 H24B 110.0 . .
C23 C24 H24A 110.0 . .
C23 C24 H24B 110.0 . .
H24A C24 H24B 108.3 . .
O20 C25 H25 107.8 . .
O20 C25 C26 100.8(5) . .
O20 C25 C29 113.1(4) . .
C26 C25 H25 107.8 . .
C29 C25 H25 107.8 . .
C29 C25 C26 118.8(6) . .
O21 C26 C25 123.0(7) . .
O21 C26 H26A 105.4 . .
O21 C26 C27 114.7(6) . .
C25 C26 H26A 105.4 . .
C25 C26 C27 101.5(6) . .
C27 C26 H26A 105.4 . .
O22 C27 C26 105.0(7) . .
O22 C27 H27A 108.6 . .
O22 C27 C28 107.4(6) . .
C26 C27 H27A 108.6 . .
C28 C27 C26 118.2(6) . .
C28 C27 H27A 108.6 . .
O23 C28 O25 117.9(6) . .
O23 C28 C27 102.1(6) . .
O23 C28 H28 106.4 . .
O25 C28 C27 116.8(6) . .
O25 C28 H28 106.4 . .
C27 C28 H28 106.4 . .
O23 C29 C25 106.0(5) . .
O23 C29 H29A 106.6 . .
O23 C29 C30 108.2(7) . .
C25 C29 H29A 106.6 . .
C30 C29 C25 122.0(8) . .
C30 C29 H29A 106.6 . .
O24 C30 C29 108.6(7) . .
O24 C30 H30A 110.0 . .
O24 C30 H30B 110.0 . .
C29 C30 H30A 110.0 . .
C29 C30 H30B 110.0 . .
H30A C30 H30B 108.4 . .
O25 C31 H31A 111.4 . .
O25 C31 C32 91.4(7) . .
O25 C31 C35 114.0(9) . .
C32 C31 H31A 111.4 . .
C35 C31 H31A 111.4 . .
C35 C31 C32 115.7(9) . .
O26 C32 C31 122.4(6) . .
O26 C32 H32A 108.6 . .
O26 C32 C33 103.9(6) . .
C31 C32 H32A 108.6 . .
C31 C32 C33 104.0(6) . .
C33 C32 H32A 108.6 . .
O27 C33 C32 98.1(6) . .
O27 C33 H33 111.5 . .
O27 C33 C34 115.3(5) . .
C32 C33 H33 111.5 . .
C34 C33 C32 108.3(5) . .
C34 C33 H33 111.5 . .
O28 C34 C33 118.0(5) . .
O28 C34 H34A 97.1 . .
O30 C34 O28 130.4(6) . .
O30 C34 C33 106.9(5) . .
O30 C34 H34A 97.1 . .
C33 C34 H34A 97.1 . .
O28 C35 H35 107.4 . .
C31 C35 O28 119.5(8) . .
C31 C35 H35 107.4 . .
C36 C35 O28 108.7(6) . .
C36 C35 C31 105.9(7) . .
C36 C35 H35 107.4 . .
O29 C36 C35 114.3(6) . .
O29 C36 H36A 108.7 . .
O29 C36 H36B 108.7 . .
C35 C36 H36A 108.7 . .
C35 C36 H36B 108.7 . .
H36A C36 H36B 107.6 . .
O30 C37 H37A 102.8 . .
O30 C37 C38 130.1(7) . .
O30 C37 C41 96.9(6) . .
C38 C37 H37A 102.8 . .
C38 C37 C41 117.9(7) . .
C41 C37 H37A 102.8 . .
O31 C38 C37 133.9(10) . .
O31 C38 H38 103.3 . .
O31 C38 C39 100.0(7) . .
C37 C38 H38 103.3 . .
C37 C38 C39 109.6(8) . .
C39 C38 H38 103.3 . .
O32 C39 C38 119.2(7) . .
O32 C39 H39A 101.5 . .
O32 C39 C40 109.4(5) . .
C38 C39 H39A 101.5 . .
C40 C39 C38 119.7(7) . .
C40 C39 H39A 101.5 . .
O33 C40 C39 111.8(4) . .
O33 C40 H40 107.8 . .
O35 C40 O33 116.5(4) . .
O35 C40 C39 105.0(4) . .
O35 C40 H40 107.8 . .
C39 C40 H40 107.8 . .
O33 C41 C37 114.2(5) . .
O33 C41 H41 105.9 . .
O33 C41 C42 102.5(4) . .
C37 C41 H41 105.9 . .
C42 C41 C37 121.2(5) . .
C42 C41 H41 105.9 . .
O34 C42 C41 103.9(5) . .
O34 C42 H42A 111.0 . .
O34 C42 H42B 111.0 . .
C41 C42 H42A 111.0 . .
C41 C42 H42B 111.0 . .
H42A C42 H42B 109.0 . .
O35 C43 H43 110.2 . .
O35 C43 C44 107.9(4) . .
O35 C43 C47 109.3(5) . .
C44 C43 H43 110.2 . .
C44 C43 C47 109.0(5) . .
C47 C43 H43 110.2 . .
O36 C44 C43 108.7(4) . .
O36 C44 H44 110.6 . .
O36 C44 C45 109.2(4) . .
C43 C44 H44 110.6 . .
C43 C44 C45 107.0(4) . .
C45 C44 H44 110.6 . .
K2 C45 H45 79.6(11) 18_655 .
O37 C45 K2 50.85(18) . 18_655
O37 C45 C44 108.2(3) . .
O37 C45 H45 115.1(13) . .
O37 C45 C46 108.3(4) . .
C44 C45 K2 88.2(2) . 18_655
C44 C45 H45 108.9(13) . .
C46 C45 K2 157.7(3) . 18_655
C46 C45 C44 108.5(4) . .
C46 C45 H45 107.6(11) . .
O38 C46 O40 107.8(4) . .
O38 C46 C45 110.7(4) . .
O38 C46 H46 108.8 . .
O40 C46 C45 111.9(4) . .
O40 C46 H46 108.8 . .
C45 C46 H46 108.8 . .
O38 C47 C43 109.4(5) . .
O38 C47 H47 108.9 . .
O38 C47 C48 101.0(4) . .
C43 C47 H47 108.9 . .
C48 C47 C43 119.2(5) . .
C48 C47 H47 108.9 . .
O39 C48 C47 110.7(5) . .
O39 C48 H48A 109.5 . .
O39 C48 H48B 109.5 . .
C47 C48 H48A 109.5 . .
C47 C48 H48B 109.5 . .
H48A C48 H48B 108.1 . .
K1 C16 H16A 67.6(12) 9_565 .
O13 C16 K1 49.8(2) . 9_565
O13 C16 O15 112.9(4) . .
O13 C16 C15 113.5(4) . .
O13 C16 H16A 106.9(11) . .
O15 C16 K1 153.2(3) . 9_565
O15 C16 C15 113.1(5) . .
O15 C16 H16A 106.6(13) . .
C15 C16 K1 93.7(4) . 9_565
C15 C16 H16A 103.0(13) . .
K2 C21 H21A 78.4(11) . .
O17 C21 K2 47.4(2) . .
O17 C21 C20 109.1(4) . .
O17 C21 C22 109.1(4) . .
O17 C21 H21A 112.5(11) . .
C20 C21 K2 90.8(2) . .
C20 C21 H21A 108.2(13) . .
C22 C21 K2 154.3(3) . .
C22 C21 C20 109.5(4) . .
C22 C21 H21A 108.4(13) . .

loop_
_geom_bond_atom_site_label_1
_geom_bond_atom_site_label_2
_geom_bond_distance
_geom_bond_site_symmetry_2
K1 O6 3.210(6) .
K1 O6 3.210(6) 18_655
K1 O7 3.329(8) .
K1 O7 3.329(9) 18_655
K1 O13 2.738(5) 14_654
K1 O13 2.738(5) 4_556
K1 O14 2.947(9) 4_556
K1 O14 2.947(9) 14_654
K1 C16 3.431(5) 14_654
K1 C16 3.431(5) 4_556
K2 O3 2.732(4) 9_565
K2 O4 2.794(6) 9_565
K2 O16 3.015(3) .
K2 O17 2.753(5) .
K2 O33 2.766(4) 8_665
K2 O34 2.806(5) 8_665
K2 O36 2.879(4) 18_655
K2 O37 2.746(3) 18_655
K2 C4 3.467(6) 9_565
K2 C45 3.415(4) 18_655
K2 C21 3.520(4) .
O1 H1 0.8400 .
O1 C2 1.411(8) .
O2 H2 0.8400 .
O2 C3 1.423(9) .
O3 K2 2.732(4) 14_654
O3 C4 1.395(7) .
O3 C5 1.458(7) .
O4 K2 2.795(6) 14_654
O4 H4 0.914(11) .
O4 C6 1.458(5) .
O5 C4 1.446(7) .
O5 C7 1.457(7) .
O6 H6 0.880(11) .
O6 C8 1.449(9) .
O7 H7 0.917(11) .
O7 C9 1.472(10) .
O8 C10 1.374(10) .
O8 C11 1.413(9) .
O9 H9 0.8400 .
O9 C12 1.434(5) .
O10 C10 1.452(9) .
O10 C13 1.442(7) .
O11 H11 0.8400 .
O11 C14 1.426(7) .
O12 H12 0.8400 .
O12 C15 1.426(8) .
O13 K1 2.738(5) 9_565
O13 C17 1.420(9) .
O13 C16 1.420(5) .
O14 K1 2.946(9) 9_565
O14 H14 0.83(2) .
O14 C18 1.427(14) .
O15 C19 1.436(6) .
O15 C16 1.424(6) .
O16 H16 0.847(19) .
O16 C20 1.422(6) .
O17 H17 0.888(13) .
O17 C21 1.454(5) .
O18 C22 1.391(6) .
O18 C23 1.401(6) .
O19 H19 0.8400 .
O19 C24 1.447(6) .
O20 C22 1.432(7) .
O20 C25 1.422(7) .
O21 H21 0.8400 .
O21 C26 1.415(10) .
O22 H22 0.8400 .
O22 C27 1.433(10) .
O23 C28 1.398(9) .
O23 C29 1.420(9) .
O24 H24 0.8400 .
O24 C30 1.447(6) .
O25 C28 1.415(8) .
O25 C31 1.434(13) .
O26 H26 0.8400 .
O26 C32 1.422(8) .
O27 H27 0.8400 .
O27 C33 1.450(9) .
O28 C34 1.461(9) .
O28 C35 1.449(11) .
O29 H29 0.8400 .
O29 C36 1.433(6) .
O30 C34 1.434(10) .
O30 C37 1.474(11) .
O31 H31 0.8400 .
O31 C38 1.454(11) .
O32 H32 0.827(15) .
O32 C39 1.445(10) .
O33 K2 2.766(4) 15_564
O33 C40 1.451(7) .
O33 C41 1.400(7) .
O34 K2 2.806(5) 15_564
O34 H34 0.902(9) .
O34 C42 1.454(5) .
O35 C40 1.420(6) .
O35 C43 1.393(6) .
O36 K2 2.879(4) 18_655
O36 H36 0.961(12) .
O36 C44 1.427(6) .
O37 K2 2.746(3) 18_655
O37 H37 0.960(12) .
O37 C45 1.432(6) .
O38 C46 1.418(7) .
O38 C47 1.423(6) .
O39 H39 0.8400 .
O39 C48 1.432(6) .
O40 C1 1.417(5) .
O40 C46 1.423(6) .
C1 H1A 1.0000 .
C1 C2 1.520(6) .
C1 C5 1.504(7) .
C2 H2A 1.0000 .
C2 C3 1.509(8) .
C3 H3 1.0000 .
C3 C4 1.486(9) .
C4 K2 3.467(6) 14_654
C4 H4A 0.924(11) .
C5 H5 1.0000 .
C5 C6 1.507(8) .
C6 H6A 0.9900 .
C6 H6B 0.9900 .
C7 H7A 1.0000 .
C7 C8 1.487(9) .
C7 C11 1.528(10) .
C8 H8 1.0000 .
C8 C9 1.506(11) .
C9 H9A 1.0000 .
C9 C10 1.501(13) .
C10 H10 1.0000 .
C11 H11A 1.0000 .
C11 C12 1.493(10) .
C12 H12A 0.9900 .
C12 H12B 0.9900 .
C13 H13 1.0000 .
C13 C14 1.558(6) .
C13 C17 1.529(11) .
C14 H14A 1.0000 .
C14 C15 1.505(9) .
C15 H15 1.0000 .
C15 C16 1.495(10) .
C17 H17A 1.0000 .
C17 C18 1.507(11) .
C18 H18A 0.9900 .
C18 H18B 0.9900 .
C19 H19A 1.0000 .
C19 C20 1.527(6) .
C19 C23 1.527(8) .
C20 H20 1.0000 .
C20 C21 1.514(6) .
C22 H22A 1.0000 .
C22 C21 1.513(8) .
C23 H23 1.0000 .
C23 C24 1.518(7) .
C24 H24A 0.9900 .
C24 H24B 0.9900 .
C25 H25 1.0000 .
C25 C26 1.547(9) .
C25 C29 1.514(9) .
C26 H26A 1.0000 .
C26 C27 1.558(12) .
C27 H27A 1.0000 .
C27 C28 1.519(10) .
C28 H28 1.0000 .
C29 H29A 1.0000 .
C29 C30 1.447(10) .
C30 H30A 0.9900 .
C30 H30B 0.9900 .
C31 H31A 1.0000 .
C31 C32 1.510(12) .
C31 C35 1.450(11) .
C32 H32A 1.0000 .
C32 C33 1.520(9) .
C33 H33 1.0000 .
C33 C34 1.481(7) .
C34 H34A 1.0000 .
C35 H35 1.0000 .
C35 C36 1.440(9) .
C36 H36A 0.9900 .
C36 H36B 0.9900 .
C37 H37A 1.0000 .
C37 C38 1.478(13) .
C37 C41 1.506(7) .
C38 H38 1.0000 .
C38 C39 1.500(12) .
C39 H39A 1.0000 .
C39 C40 1.486(7) .
C40 H40 1.0000 .
C41 H41 1.0000 .
C41 C42 1.501(9) .
C42 H42A 0.9900 .
C42 H42B 0.9900 .
C43 H43 1.0000 .
C43 C44 1.516(8) .
C43 C47 1.535(8) .
C44 H44 1.0000 .
C44 C45 1.529(6) .
C45 K2 3.415(4) 18_655
C45 H45 0.928(15) .
C45 C46 1.515(6) .
C46 H46 1.0000 .
C47 H47 1.0000 .
C47 C48 1.505(8) .
C48 H48A 0.9900 .
C48 H48B 0.9900 .
C16 K1 3.431(5) 9_565
C16 H16A 1.029(14) .
C21 H21A 0.943(15) .

loop_
_geom_torsion_atom_site_label_1
_geom_torsion_atom_site_label_2
_geom_torsion_atom_site_label_3
_geom_torsion_atom_site_label_4
_geom_torsion
_geom_torsion_site_symmetry_1
_geom_torsion_site_symmetry_4
K1 O6 C8 C7 178.4(4) . .
K1 O6 C8 C9 -47.7(7) . .
K1 O7 C9 C8 -53.3(8) . .
K1 O7 C9 C10 -161.3(6) . .
K1 O13 C17 C13 -73.1(6) 9_565 .
K1 O13 C17 C18 47.5(8) 9_565 .
K1 O13 C16 O15 -155.7(3) 9_565 .
K1 O13 C16 C15 73.9(5) 9_565 .
K1 O14 C18 C17 55.2(10) 9_565 .
K2 O3 C4 O5 -164.8(3) 14_654 .
K2 O3 C4 C3 85.6(4) 14_654 .
K2 O3 C5 C1 -69.5(4) 14_654 .
K2 O3 C5 C6 43.3(5) 14_654 .
K2 O4 C6 C5 39.6(6) 14_654 .
K2 O16 C20 C19 -144.6(3) . .
K2 O16 C20 C21 -28.6(4) . .
K2 O17 C21 C20 -72.7(4) . .
K2 O17 C21 C22 167.8(3) . .
K2 O33 C40 O35 -160.0(3) 15_564 .
K2 O33 C40 C39 79.3(5) 15_564 .
K2 O33 C41 C37 -75.6(6) 15_564 .
K2 O33 C41 C42 57.4(4) 15_564 .
K2 O34 C42 C41 54.6(4) 15_564 .
K2 O36 C44 C43 -140.1(3) 18_655 .
K2 O36 C44 C45 -23.7(5) 18_655 .
K2 O37 C45 C44 -71.8(3) 18_655 .
K2 O37 C45 C46 170.7(3) 18_655 .
K2 C45 C46 O38 -164.2(6) 18_655 .
K2 C45 C46 O40 75.5(8) 18_655 .
O1 C2 C3 O2 65.1(7) . .
O1 C2 C3 C4 -171.2(5) . .
O2 C3 C4 K2 -137.3(4) . 14_654
O2 C3 C4 O3 174.6(5) . .
O2 C3 C4 O5 56.9(6) . .
O3 C5 C6 O4 -50.4(6) . .
O5 C7 C8 O6 -46.4(8) . .
O5 C7 C8 C9 -177.6(6) . .
O5 C7 C11 O8 171.9(4) . .
O5 C7 C11 C12 51.0(7) . .
O6 C8 C9 O7 59.2(7) . .
O6 C8 C9 C10 -177.9(5) . .
O7 C9 C10 O8 169.5(8) . .
O7 C9 C10 O10 35.5(12) . .
O8 C11 C12 O9 -50.3(9) . .
O10 C13 C14 O11 -63.9(5) . .
O10 C13 C14 C15 177.7(5) . .
O10 C13 C17 O13 -176.8(5) . .
O10 C13 C17 C18 74.8(9) . .
O11 C14 C15 O12 71.0(7) . .
O11 C14 C15 C16 -174.7(4) . .
O12 C15 C16 K1 -130.5(5) . 9_565
O12 C15 C16 O13 -177.8(5) . .
O12 C15 C16 O15 51.9(7) . .
O13 C17 C18 O14 -69.3(10) . .
O15 C19 C20 O16 -69.4(5) . .
O15 C19 C20 C21 176.5(4) . .
O15 C19 C23 O18 -173.7(4) . .
O15 C19 C23 C24 62.9(6) . .
O16 C20 C21 K2 21.7(3) . .
O16 C20 C21 O17 66.3(4) . .
O16 C20 C21 C22 -174.4(4) . .
O18 C22 C21 K2 -162.7(5) . .
O18 C22 C21 O17 176.2(4) . .
O18 C22 C21 C20 56.9(6) . .
O18 C23 C24 O19 -62.4(7) . .
O20 C22 C21 K2 79.4(9) . .
O20 C22 C21 O17 58.3(5) . .
O20 C22 C21 C20 -61.0(5) . .
O20 C25 C26 O21 -62.3(8) . .
O20 C25 C26 C27 168.0(5) . .
O20 C25 C29 O23 -170.6(5) . .
O20 C25 C29 C30 65.1(9) . .
O21 C26 C27 O22 56.3(9) . .
O21 C26 C27 C28 176.0(7) . .
O22 C27 C28 O23 -179.5(6) . .
O22 C27 C28 O25 50.4(9) . .
O23 C29 C30 O24 -63.6(11) . .
O25 C31 C32 O26 -78.4(9) . .
O25 C31 C32 C33 164.8(6) . .
O25 C31 C35 O28 -160.7(8) . .
O25 C31 C35 C36 76.3(10) . .
O26 C32 C33 O27 59.9(6) . .
O26 C32 C33 C34 180.0(2) . .
O27 C33 C34 O28 179.3(7) . .
O27 C33 C34 O30 21.0(9) . .
O28 C35 C36 O29 -29.5(8) . .
O30 C37 C38 O31 -72.0(17) . .
O30 C37 C38 C39 161.2(8) . .
O30 C37 C41 O33 170.2(6) . .
O30 C37 C41 C42 46.8(8) . .
O31 C38 C39 O32 42.8(11) . .
O31 C38 C39 C40 -177.9(6) . .
O32 C39 C40 O33 -171.1(6) . .
O32 C39 C40 O35 61.7(7) . .
O33 C41 C42 O34 -70.8(5) . .
O35 C43 C44 O36 -63.7(6) . .
O35 C43 C44 C45 178.6(4) . .
O35 C43 C47 O38 -177.1(4) . .
O35 C43 C47 C48 67.4(6) . .
O36 C44 C45 K2 18.0(4) . 18_655
O36 C44 C45 O37 65.5(5) . .
O36 C44 C45 C46 -177.1(4) . .
O37 C45 C46 O38 176.6(3) . .
O37 C45 C46 O40 56.4(5) . .
O38 C47 C48 O39 -72.3(5) . .
O40 C1 C2 O1 -64.5(5) . .
O40 C1 C2 C3 176.1(5) . .
O40 C1 C5 O3 178.3(3) . .
O40 C1 C5 C6 69.2(5) . .
C1 O40 C46 O38 120.3(4) . .
C1 O40 C46 C45 -117.8(4) . .
C1 C2 C3 O2 -173.8(5) . .
C1 C2 C3 C4 -50.2(7) . .
C1 C5 C6 O4 57.4(6) . .
C2 C1 C5 O3 -67.0(4) . .
C2 C1 C5 C6 -176.1(4) . .
C2 C3 C4 K2 97.7(5) . 14_654
C2 C3 C4 O3 49.6(7) . .
C2 C3 C4 O5 -68.1(7) . .
C4 O3 C5 C1 72.7(5) . .
C4 O3 C5 C6 -174.5(4) . .
C4 O5 C7 C8 96.1(6) . .
C4 O5 C7 C11 -125.2(5) . .
C5 O3 C4 K2 -147.6(5) . 14_654
C5 O3 C4 O5 47.6(6) . .
C5 O3 C4 C3 -62.0(6) . .
C5 C1 C2 O1 177.7(4) . .
C5 C1 C2 C3 58.3(6) . .
C7 O5 C4 K2 87.9(11) . 14_654
C7 O5 C4 O3 117.5(5) . .
C7 O5 C4 C3 -130.3(5) . .
C7 C8 C9 O7 -168.3(6) . .
C7 C8 C9 C10 -45.4(8) . .
C7 C11 C12 O9 70.3(8) . .
C8 C7 C11 O8 -46.7(7) . .
C8 C7 C11 C12 -167.7(5) . .
C8 C9 C10 O8 61.7(9) . .
C8 C9 C10 O10 -72.3(8) . .
C10 O8 C11 C7 56.6(7) . .
C10 O8 C11 C12 -179.9(6) . .
C10 O10 C13 C14 135.1(6) . .
C10 O10 C13 C17 -102.2(7) . .
C11 O8 C10 O10 61.0(9) . .
C11 O8 C10 C9 -72.2(9) . .
C11 C7 C8 O6 176.1(5) . .
C11 C7 C8 C9 44.9(8) . .
C13 O10 C10 O8 121.9(7) . .
C13 O10 C10 C9 -101.4(8) . .
C13 C14 C15 O12 -172.6(5) . .
C13 C14 C15 C16 -58.2(6) . .
C13 C17 C18 O14 43.7(12) . .
C14 C13 C17 O13 -57.9(8) . .
C14 C13 C17 C18 -166.3(7) . .
C14 C15 C16 K1 111.9(4) . 9_565
C14 C15 C16 O13 64.6(6) . .
C14 C15 C16 O15 -65.7(5) . .
C17 O13 C16 K1 -138.2(6) . 9_565
C17 O13 C16 O15 66.1(6) . .
C17 O13 C16 C15 -64.3(7) . .
C17 C13 C14 O11 178.2(6) . .
C17 C13 C14 C15 59.7(7) . .
C19 O15 C16 K1 59.9(7) . 9_565
C19 O15 C16 O13 104.0(4) . .
C19 O15 C16 C15 -125.4(5) . .
C19 C20 C21 K2 137.7(3) . .
C19 C20 C21 O17 -177.7(4) . .
C19 C20 C21 C22 -58.3(5) . .
C19 C23 C24 O19 59.9(6) . .
C20 C19 C23 O18 -57.7(5) . .
C20 C19 C23 C24 178.9(4) . .
C22 O18 C23 C19 60.9(6) . .
C22 O18 C23 C24 -175.3(5) . .
C22 O20 C25 C26 121.7(5) . .
C22 O20 C25 C29 -110.3(6) . .
C23 O18 C22 O20 61.3(6) . .
C23 O18 C22 C21 -59.9(6) . .
C23 C19 C20 O16 172.4(4) . .
C23 C19 C20 C21 58.3(5) . .
C25 O20 C22 O18 112.1(5) . .
C25 O20 C22 C21 -128.5(4) . .
C25 C26 C27 O22 -169.0(6) . .
C25 C26 C27 C28 -49.3(8) . .
C25 C29 C30 O24 59.7(12) . .
C26 C25 C29 O23 -52.8(8) . .
C26 C25 C29 C30 -177.0(7) . .
C26 C27 C28 O23 62.1(8) . .
C26 C27 C28 O25 -68.1(9) . .
C28 O23 C29 C25 66.6(7) . .
C28 O23 C29 C30 -160.9(6) . .
C28 O25 C31 C32 104.4(7) . .
C28 O25 C31 C35 -136.5(8) . .
C29 O23 C28 O25 59.8(9) . .
C29 O23 C28 C27 -69.7(7) . .
C29 C25 C26 O21 173.7(7) . .
C29 C25 C26 C27 43.9(7) . .
C31 O25 C28 O23 94.4(9) . .
C31 O25 C28 C27 -143.4(7) . .
C31 C32 C33 O27 -171.0(7) . .
C31 C32 C33 C34 -50.9(8) . .
C31 C35 C36 O29 100.1(8) . .
C32 C31 C35 O28 -56.6(13) . .
C32 C31 C35 C36 -179.6(8) . .
C32 C33 C34 O28 70.7(8) . .
C32 C33 C34 O30 -87.7(7) . .
C34 O28 C35 C31 56.6(10) . .
C34 O28 C35 C36 178.1(6) . .
C34 O30 C37 C38 139.9(12) . .
C34 O30 C37 C41 -84.2(12) . .
C35 O28 C34 O30 87.0(9) . .
C35 O28 C34 C33 -65.4(8) . .
C35 C31 C32 O26 164.0(8) . .
C35 C31 C32 C33 47.1(11) . .
C37 O30 C34 O28 105.8(13) . .
C37 O30 C34 C33 -99.6(12) . .
C37 C38 C39 O32 -173.0(8) . .
C37 C38 C39 C40 -33.8(12) . .
C37 C41 C42 O34 58.0(7) . .
C38 C37 C41 O33 -46.8(10) . .
C38 C37 C41 C42 -170.2(8) . .
C38 C39 C40 O33 46.0(9) . .
C38 C39 C40 O35 -81.1(8) . .
C40 O33 C41 C37 56.4(6) . .
C40 O33 C41 C42 -170.6(4) . .
C40 O35 C43 C44 126.8(5) . .
C40 O35 C43 C47 -114.8(5) . .
C41 O33 C40 O35 65.3(5) . .
C41 O33 C40 C39 -55.3(6) . .
C41 C37 C38 O31 159.4(10) . .
C41 C37 C38 C39 32.6(12) . .
C43 O35 C40 O33 102.2(5) . .
C43 O35 C40 C39 -133.6(5) . .
C43 C44 C45 K2 135.5(4) . 18_655
C43 C44 C45 O37 -177.0(4) . .
C43 C44 C45 C46 -59.7(5) . .
C43 C47 C48 O39 47.6(7) . .
C44 C43 C47 O38 -59.4(6) . .
C44 C43 C47 C48 -174.9(5) . .
C44 C45 C46 O38 59.3(5) . .
C44 C45 C46 O40 -60.9(5) . .
C46 O38 C47 C43 59.3(6) . .
C46 O38 C47 C48 -174.1(4) . .
C46 O40 C1 C2 133.7(4) . .
C46 O40 C1 C5 -109.5(4) . .
C47 O38 C46 O40 62.7(5) . .
C47 O38 C46 C45 -60.0(5) . .
C47 C43 C44 O36 177.8(4) . .
C47 C43 C44 C45 60.0(5) . .
C16 O13 C17 C13 56.8(7) . .
C16 O13 C17 C18 177.4(6) . .
C16 O15 C19 C20 121.8(4) . .
C16 O15 C19 C23 -121.4(4) . .

loop_
_smtbx_masks_void_nr
_smtbx_masks_void_average_x
_smtbx_masks_void_average_y
_smtbx_masks_void_average_z
_smtbx_masks_void_volume
_smtbx_masks_void_count_electrons
1 -0.646 -0.127 -0.870 22829.1 8503.5

loop_
_twin_individual_id
_twin_individual_mass_fraction_refined
1 0.724(19)
2 0.276(19)
